data_7156618
loop_
_publ_author_name
'Shen, Jiabin'
'Xu, Jun'
'Cai, Heng'
'Shen, Chao'
'Zhang, Pengfei'

_publ_section_title
;
 Platinum(ii)-catalyzed selective para C-H alkoxylation of arylamines
 through a coordinating activation strategy.
;
_journal_issue 3
_journal_name_full 'Organic &amp; biomolecular chemistry'
_journal_page_first 490
_journal_page_last 497
_journal_paper_doi 10.1039/c8ob02942c
_journal_volume 17
_journal_year 2019
_chemical_formula_moiety 'C21 H16 N2 O2'
_chemical_formula_sum 'C21 H16 N2 O2'
_chemical_formula_weight 328.36
_space_group_crystal_system monoclinic
_space_group_IT_number 14
_space_group_name_Hall '-P 2ybc'
_space_group_name_H-M_alt 'P 1 21/c 1'
_symmetry_space_group_name_Hall '-P 2ybc'
_symmetry_space_group_name_H-M 'P 1 21/c 1'
_atom_sites_solution_hydrogens geom
_audit_creation_date 2018-07-21
_audit_creation_method
;
Olex2 1.2
(compiled 2018.05.29 svn.r3508 for OlexSys, GUI svn.r5506)
;
_audit_update_record
;
2018-08-01 deposited with the CCDC.
2018-12-12 downloaded from the CCDC.
;
_cell_angle_alpha 90
_cell_angle_beta 99.193(2)
_cell_angle_gamma 90
_cell_formula_units_Z 4
_cell_length_a 6.1601(7)
_cell_length_b 16.0224(18)
_cell_length_c 16.6437(19)
_cell_measurement_reflns_used 3047
_cell_measurement_temperature 273.15
_cell_measurement_theta_max 26.333
_cell_measurement_theta_min 2.542
_cell_volume 1621.6(3)
_computing_cell_refinement 'SAINT v8.34A (Bruker, 2013)'
_computing_data_reduction 'SAINT v8.34A (Bruker, 2013)'
_computing_molecular_graphics 'Olex2 (Dolomanov et al., 2009)'
_computing_publication_material 'Olex2 (Dolomanov et al., 2009)'
_computing_structure_refinement 'ShelXL (Sheldrick, 2015)'
_computing_structure_solution 'SHELXT 2014/5 (Sheldrick, 2014)'
_diffrn_ambient_temperature 273.15
_diffrn_measured_fraction_theta_full 0.999
_diffrn_measured_fraction_theta_max 0.986
_diffrn_measurement_device_type 'Bruker P4'
_diffrn_radiation_type MoK\a
_diffrn_radiation_wavelength 0.71073
_diffrn_reflns_av_R_equivalents 0.0217
_diffrn_reflns_av_unetI/netI 0.0284
_diffrn_reflns_Laue_measured_fraction_full 0.999
_diffrn_reflns_Laue_measured_fraction_max 0.986
_diffrn_reflns_limit_h_max 7
_diffrn_reflns_limit_h_min -7
_diffrn_reflns_limit_k_max 20
_diffrn_reflns_limit_k_min -15
_diffrn_reflns_limit_l_max 19
_diffrn_reflns_limit_l_min -21
_diffrn_reflns_number 9560
_diffrn_reflns_point_group_measured_fraction_full 0.999
_diffrn_reflns_point_group_measured_fraction_max 0.986
_diffrn_reflns_theta_full 25.242
_diffrn_reflns_theta_max 27.491
_diffrn_reflns_theta_min 1.775
_exptl_absorpt_coefficient_mu 0.088
_exptl_absorpt_correction_T_max 0.7456
_exptl_absorpt_correction_T_min 0.6873
_exptl_absorpt_correction_type multi-scan
_exptl_absorpt_process_details
'SADABS-2014/3 (Bruker,2014/3) was used for absorption correction. wR2(int) was 0.0565 before and 0.0355 after correction. The Ratio of minimum to maximum transmission is 0.9218. The \l/2 correction factor is 0.00150.'
_exptl_crystal_colour colourless
_exptl_crystal_colour_primary colourless
_exptl_crystal_density_diffrn 1.345
_exptl_crystal_description block
_exptl_crystal_F_000 688
_refine_diff_density_max 0.238
_refine_diff_density_min -0.166
_refine_diff_density_rms 0.045
_refine_ls_extinction_coef 0.0182(18)
_refine_ls_extinction_expression Fc^*^=kFc[1+0.001xFc^2^\l^3^/sin(2\q)]^-1/4^
_refine_ls_extinction_method 'SHELXL-2018/3 (Sheldrick 2018)'
_refine_ls_goodness_of_fit_ref 1.017
_refine_ls_hydrogen_treatment constr
_refine_ls_matrix_type full
_refine_ls_number_parameters 228
_refine_ls_number_reflns 3656
_refine_ls_number_restraints 0
_refine_ls_restrained_S_all 1.017
_refine_ls_R_factor_all 0.0662
_refine_ls_R_factor_gt 0.0432
_refine_ls_shift/su_max 0.001
_refine_ls_shift/su_mean 0.000
_refine_ls_structure_factor_coef Fsqd
_refine_ls_weighting_details 'w=1/[\s^2^(Fo^2^)+(0.0524P)^2^+0.3199P] where P=(Fo^2^+2Fc^2^)/3'
_refine_ls_weighting_scheme calc
_refine_ls_wR_factor_gt 0.1025
_refine_ls_wR_factor_ref 0.1175
_reflns_Friedel_coverage 0.000
_reflns_number_gt 2614
_reflns_number_total 3656
_reflns_threshold_expression 'I > 2\s(I)'
_cod_data_source_file c8ob02942c2.cif
_cod_data_source_block 180717xj
_cod_depositor_comments 'Adding full bibliography for 7156618.cif.'
_cod_database_code 7156618
_shelx_shelxl_version_number 2018/3
_shelx_space_group_comment
;
The symmetry employed for this shelxl refinement is uniquely defined
by the following loop, which should always be used as a source of
symmetry information in preference to the above space-group names.
They are only intended as comments.
;
_olex2_refinement_description
;
1. Fixed Uiso
 At 1.2 times of:
  All C(H) groups, All N(H) groups
 At 1.5 times of:
  All C(H,H,H) groups
2.a Aromatic/amide H refined with riding coordinates:
 N1(H1), C7(H7), C8(H8), C9(H9), C10(H10), C11(H11), C12(H12), C16(H16),
 C17(H17), C18(H18), C19(H19), C20(H20), C21(H21)
2.b Idealised Me refined as rotating group:
 C6(H6A,H6B,H6C)
;
_olex2_submission_special_instructions 'No special instructions were received'

loop_
_space_group_symop_operation_xyz
'x, y, z'
'-x, y+1/2, -z+1/2'
'-x, -y, -z'
'x, -y-1/2, z-1/2'

loop_
_atom_site_label
_atom_site_type_symbol
_atom_site_fract_x
_atom_site_fract_y
_atom_site_fract_z
_atom_site_U_iso_or_equiv
_atom_site_adp_type
_atom_site_occupancy
_atom_site_site_symmetry_order
_atom_site_calc_flag
_atom_site_refinement_flags_posn
O1 O 0.3792(2) 0.49081(7) 0.64599(7) 0.0602(3) Uani 1 1 d .
O2 O -0.54594(18) 0.69352(8) 0.53213(6) 0.0568(3) Uani 1 1 d .
N1 N 0.2735(2) 0.60787(8) 0.70892(7) 0.0436(3) Uani 1 1 d .
H1 H 0.317053 0.640777 0.749087 0.052 Uiso 1 1 calc R
N2 N 0.62092(19) 0.59512(7) 0.82535(7) 0.0401(3) Uani 1 1 d .
C1 C 0.4097(2) 0.54362(9) 0.70009(9) 0.0407(3) Uani 1 1 d .
C2 C 0.0698(2) 0.62860(9) 0.66151(8) 0.0393(3) Uani 1 1 d .
C3 C -0.0594(2) 0.69311(8) 0.69110(8) 0.0360(3) Uani 1 1 d .
C4 C -0.2698(2) 0.71215(8) 0.64560(8) 0.0370(3) Uani 1 1 d .
C5 C -0.3435(2) 0.66927(10) 0.57131(9) 0.0424(4) Uani 1 1 d .
C6 C -0.6305(3) 0.65274(14) 0.45778(11) 0.0715(6) Uani 1 1 d .
H6A H -0.534406 0.662680 0.418705 0.107 Uiso 1 1 calc GR
H6B H -0.774202 0.674187 0.437286 0.107 Uiso 1 1 calc GR
H6C H -0.639945 0.593828 0.467161 0.107 Uiso 1 1 calc GR
C7 C -0.2149(3) 0.60947(10) 0.54386(9) 0.0493(4) Uani 1 1 d .
H7 H -0.263195 0.582304 0.494889 0.059 Uiso 1 1 calc R
C8 C -0.0095(3) 0.58896(10) 0.58965(9) 0.0492(4) Uani 1 1 d .
H8 H 0.074874 0.547411 0.570709 0.059 Uiso 1 1 calc R
C9 C -0.4034(2) 0.77292(9) 0.67590(9) 0.0437(4) Uani 1 1 d .
H9 H -0.541906 0.784711 0.646918 0.052 Uiso 1 1 calc R
C10 C -0.3322(3) 0.81434(10) 0.74678(9) 0.0475(4) Uani 1 1 d .
H10 H -0.422041 0.853848 0.765931 0.057 Uiso 1 1 calc R
C11 C -0.1230(3) 0.79724(10) 0.79079(9) 0.0483(4) Uani 1 1 d .
H11 H -0.074092 0.826214 0.838675 0.058 Uiso 1 1 calc R
C12 C 0.0094(2) 0.73848(9) 0.76402(9) 0.0425(3) Uani 1 1 d .
H12 H 0.147339 0.727997 0.794136 0.051 Uiso 1 1 calc R
C13 C 0.6120(2) 0.54171(9) 0.76441(9) 0.0385(3) Uani 1 1 d .
C14 C 0.8076(2) 0.59655(9) 0.88230(8) 0.0393(3) Uani 1 1 d .
C15 C 0.9890(2) 0.54328(9) 0.87736(9) 0.0412(3) Uani 1 1 d .
C16 C 0.9677(3) 0.48589(10) 0.81250(10) 0.0477(4) Uani 1 1 d .
H16 H 1.081355 0.448798 0.808086 0.057 Uiso 1 1 calc R
C17 C 0.7814(2) 0.48457(10) 0.75626(9) 0.0455(4) Uani 1 1 d .
H17 H 0.765927 0.446767 0.713327 0.055 Uiso 1 1 calc R
C18 C 1.1815(3) 0.55122(11) 0.93607(10) 0.0527(4) Uani 1 1 d .
H18 H 1.301782 0.516983 0.933016 0.063 Uiso 1 1 calc R
C19 C 1.1918(3) 0.60833(12) 0.99672(11) 0.0610(5) Uani 1 1 d .
H19 H 1.319653 0.613417 1.034528 0.073 Uiso 1 1 calc R
C20 C 1.0104(3) 0.65991(12) 1.00285(10) 0.0602(5) Uani 1 1 d .
H20 H 1.018997 0.698338 1.045119 0.072 Uiso 1 1 calc R
C21 C 0.8221(3) 0.65424(10) 0.94754(10) 0.0516(4) Uani 1 1 d .
H21 H 0.702893 0.688329 0.952626 0.062 Uiso 1 1 calc R

loop_
_atom_site_aniso_label
_atom_site_aniso_U_11
_atom_site_aniso_U_22
_atom_site_aniso_U_33
_atom_site_aniso_U_23
_atom_site_aniso_U_13
_atom_site_aniso_U_12
O1 0.0649(8) 0.0517(7) 0.0591(7) -0.0131(6) -0.0050(6) 0.0098(6)
O2 0.0480(7) 0.0713(8) 0.0457(6) -0.0065(6) -0.0090(5) 0.0066(5)
N1 0.0402(7) 0.0447(7) 0.0443(7) -0.0047(5) 0.0021(5) 0.0009(5)
N2 0.0409(7) 0.0386(6) 0.0418(7) 0.0017(5) 0.0097(5) 0.0022(5)
C1 0.0426(8) 0.0371(8) 0.0434(8) 0.0030(6) 0.0102(6) -0.0021(6)
C2 0.0361(8) 0.0422(8) 0.0392(8) 0.0027(6) 0.0052(6) -0.0018(6)
C3 0.0386(8) 0.0346(7) 0.0348(7) 0.0054(6) 0.0055(6) -0.0057(6)
C4 0.0394(8) 0.0370(7) 0.0339(7) 0.0066(6) 0.0036(6) -0.0050(6)
C5 0.0405(8) 0.0478(9) 0.0374(7) 0.0044(6) 0.0011(6) -0.0024(7)
C6 0.0600(11) 0.0972(16) 0.0499(10) -0.0154(10) -0.0142(9) 0.0027(11)
C7 0.0522(9) 0.0560(10) 0.0377(8) -0.0065(7) 0.0008(7) -0.0015(7)
C8 0.0495(9) 0.0535(9) 0.0444(9) -0.0069(7) 0.0064(7) 0.0062(7)
C9 0.0419(8) 0.0416(8) 0.0457(8) 0.0063(6) 0.0016(7) 0.0026(6)
C10 0.0527(9) 0.0389(8) 0.0506(9) -0.0002(7) 0.0073(7) 0.0060(7)
C11 0.0561(10) 0.0427(9) 0.0431(8) -0.0043(7) -0.0007(7) -0.0019(7)
C12 0.0430(8) 0.0400(8) 0.0419(8) 0.0012(6) -0.0014(6) -0.0011(6)
C13 0.0397(8) 0.0348(7) 0.0423(8) 0.0038(6) 0.0103(6) -0.0011(6)
C14 0.0418(8) 0.0369(7) 0.0404(8) 0.0030(6) 0.0102(6) 0.0003(6)
C15 0.0399(8) 0.0397(8) 0.0450(8) 0.0028(6) 0.0099(6) -0.0003(6)
C16 0.0422(9) 0.0443(9) 0.0579(10) -0.0039(7) 0.0117(7) 0.0082(7)
C17 0.0458(9) 0.0417(8) 0.0496(9) -0.0084(7) 0.0088(7) 0.0012(6)
C18 0.0410(9) 0.0592(10) 0.0573(10) -0.0012(8) 0.0064(7) 0.0041(7)
C19 0.0523(10) 0.0712(12) 0.0553(10) -0.0056(9) -0.0039(8) -0.0035(9)
C20 0.0687(12) 0.0601(11) 0.0502(10) -0.0129(8) 0.0049(8) 0.0003(9)
C21 0.0552(10) 0.0506(9) 0.0492(9) -0.0060(7) 0.0091(8) 0.0076(7)

loop_
_atom_type_symbol
_atom_type_description
_atom_type_scat_dispersion_real
_atom_type_scat_dispersion_imag
_atom_type_scat_source
C C 0.0030 0.0020 'International Tables Vol C Tables 4.2.6.8 and 6.1.1.4'
H H 0.0000 0.0000 'International Tables Vol C Tables 4.2.6.8 and 6.1.1.4'
N N 0.0060 0.0030 'International Tables Vol C Tables 4.2.6.8 and 6.1.1.4'
O O 0.0110 0.0060 'International Tables Vol C Tables 4.2.6.8 and 6.1.1.4'

loop_
_geom_angle_atom_site_label_1
_geom_angle_atom_site_label_2
_geom_angle_atom_site_label_3
_geom_angle
C5 O2 C6 117.61(13)
C1 N1 C2 129.12(13)
C13 N2 C14 118.02(12)
O1 C1 N1 125.45(14)
O1 C1 C13 121.25(13)
N1 C1 C13 113.30(12)
N1 C2 C3 117.96(12)
C8 C2 N1 122.61(14)
C8 C2 C3 119.42(13)
C4 C3 C2 118.53(12)
C12 C3 C2 123.66(13)
C12 C3 C4 117.80(13)
C5 C4 C3 119.63(13)
C9 C4 C3 119.20(13)
C9 C4 C5 121.16(13)
O2 C5 C4 114.62(13)
C7 C5 O2 124.92(13)
C7 C5 C4 120.46(14)
C5 C7 C8 120.08(14)
C2 C8 C7 121.83(14)
C10 C9 C4 121.13(14)
C9 C10 C11 119.87(15)
C12 C11 C10 120.71(14)
C11 C12 C3 121.26(14)
N2 C13 C1 117.41(12)
N2 C13 C17 123.58(14)
C17 C13 C1 119.01(13)
N2 C14 C15 122.16(13)
N2 C14 C21 118.98(13)
C21 C14 C15 118.85(14)
C16 C15 C14 117.34(14)
C16 C15 C18 123.56(14)
C18 C15 C14 119.09(14)
C17 C16 C15 120.17(14)
C16 C17 C13 118.66(14)
C19 C18 C15 120.56(16)
C18 C19 C20 120.48(17)
C21 C20 C19 120.78(16)
C20 C21 C14 120.21(15)

loop_
_geom_bond_atom_site_label_1
_geom_bond_atom_site_label_2
_geom_bond_distance
O1 C1 1.2281(17)
O2 C5 1.3682(18)
O2 C6 1.423(2)
N1 C1 1.3508(18)
N1 C2 1.4109(18)
N2 C13 1.3215(18)
N2 C14 1.3686(18)
C1 C13 1.508(2)
C2 C3 1.439(2)
C2 C8 1.373(2)
C3 C4 1.4258(19)
C3 C12 1.4202(19)
C4 C5 1.424(2)
C4 C9 1.418(2)
C5 C7 1.367(2)
C7 C8 1.408(2)
C9 C10 1.364(2)
C10 C11 1.404(2)
C11 C12 1.366(2)
C13 C17 1.411(2)
C14 C15 1.419(2)
C14 C21 1.418(2)
C15 C16 1.408(2)
C15 C18 1.416(2)
C16 C17 1.361(2)
C18 C19 1.356(2)
C19 C20 1.406(3)
C20 C21 1.364(2)

loop_
_geom_torsion_atom_site_label_1
_geom_torsion_atom_site_label_2
_geom_torsion_atom_site_label_3
_geom_torsion_atom_site_label_4
_geom_torsion
O1 C1 C13 N2 -172.81(13)
O1 C1 C13 C17 8.0(2)
O2 C5 C7 C8 -179.45(14)
N1 C1 C13 N2 7.46(18)
N1 C1 C13 C17 -171.76(13)
N1 C2 C3 C4 -177.30(12)
N1 C2 C3 C12 1.8(2)
N1 C2 C8 C7 178.86(14)
N2 C13 C17 C16 -2.2(2)
N2 C14 C15 C16 -2.2(2)
N2 C14 C15 C18 176.68(13)
N2 C14 C21 C20 -176.71(15)
C1 N1 C2 C3 170.65(13)
C1 N1 C2 C8 -8.4(2)
C1 C13 C17 C16 176.96(13)
C2 N1 C1 O1 1.3(2)
C2 N1 C1 C13 -178.96(13)
C2 C3 C4 C5 -2.04(19)
C2 C3 C4 C9 177.15(12)
C2 C3 C12 C11 -177.76(14)
C3 C2 C8 C7 -0.2(2)
C3 C4 C5 O2 -178.95(12)
C3 C4 C5 C7 0.7(2)
C3 C4 C9 C10 1.2(2)
C4 C3 C12 C11 1.4(2)
C4 C5 C7 C8 0.9(2)
C4 C9 C10 C11 0.3(2)
C5 C4 C9 C10 -179.58(14)
C5 C7 C8 C2 -1.2(2)
C6 O2 C5 C4 -179.51(14)
C6 O2 C5 C7 0.9(2)
C8 C2 C3 C4 1.8(2)
C8 C2 C3 C12 -179.10(14)
C9 C4 C5 O2 1.88(19)
C9 C4 C5 C7 -178.47(14)
C9 C10 C11 C12 -1.0(2)
C10 C11 C12 C3 0.1(2)
C12 C3 C4 C5 178.80(12)
C12 C3 C4 C9 -2.02(19)
C13 N2 C14 C15 0.3(2)
C13 N2 C14 C21 179.05(13)
C14 N2 C13 C1 -177.23(12)
C14 N2 C13 C17 2.0(2)
C14 C15 C16 C17 1.9(2)
C14 C15 C18 C19 0.7(2)
C15 C14 C21 C20 2.1(2)
C15 C16 C17 C13 0.2(2)
C15 C18 C19 C20 0.8(3)
C16 C15 C18 C19 179.46(16)
C18 C15 C16 C17 -176.93(15)
C18 C19 C20 C21 -0.8(3)
C19 C20 C21 C14 -0.7(3)
C21 C14 C15 C16 179.06(14)
C21 C14 C15 C18 -2.1(2)
